data_4102794
loop_
_publ_author_name
'Tao Wu'
'Le Wang'
'Xianhui Bu'
'Victoria Chau'
'Pingyun Feng'

_publ_section_title
;
 Largest Molecular Clusters in the Supertetrahedral Tn Series
;
_journal_name_full 'Journal of the American Chemical Society'
_journal_page_first 10823
_journal_page_last 10831
_journal_paper_doi 10.1021/ja102688p
_journal_volume 132
_journal_year 2010
_chemical_formula_moiety '(C6 H14 N +)8n,n(Ga14 Se33 Zn4 Sn2 8-)'
_chemical_formula_sum 'C48 H112 Ga14 N8 Se33 Sn2 Zn4'
_chemical_formula_weight 4882.24
_chemical_name_systematic
; 
catena-(octakis(2-Methylpiperidinium) 
tritriaconta-selenido-tetradeca-gallium-tetra-zinc-di-tin) 
;
_space_group_IT_number 142
_symmetry_cell_setting tetragonal
_symmetry_space_group_name_Hall '-I 4bd 2c'
_symmetry_space_group_name_H-M 'I 41/a c d :2'
_atom_sites_solution_hydrogens geom
_atom_sites_solution_primary direct
_atom_sites_solution_secondary difmap
_audit_creation_method SHELXL-97
_cell_angle_alpha 90.00
_cell_angle_beta 90.00
_cell_angle_gamma 90.00
_cell_formula_units_Z 8
_cell_length_a 24.1584(12)
_cell_length_b 24.1584(12)
_cell_length_c 41.931(4)
_cell_measurement_temperature 150(2)
_cell_volume 24472(3)
_computing_structure_refinement 'SHELXL-97 (Sheldrick, 1997)'
_computing_structure_solution 'SHELXS-97 (Sheldrick, 1990)'
_diffrn_ambient_temperature 150(2)
_diffrn_measured_fraction_theta_full 1.000
_diffrn_measured_fraction_theta_max 1.000
_diffrn_radiation_monochromator graphite
_diffrn_radiation_source 'fine-focus sealed tube'
_diffrn_radiation_type MoK\a
_diffrn_radiation_wavelength 0.71073
_diffrn_reflns_av_R_equivalents 0.0898
_diffrn_reflns_av_sigmaI/netI 0.0344
_diffrn_reflns_limit_h_max 23
_diffrn_reflns_limit_h_min -23
_diffrn_reflns_limit_k_max 23
_diffrn_reflns_limit_k_min -22
_diffrn_reflns_limit_l_max 40
_diffrn_reflns_limit_l_min -38
_diffrn_reflns_number 46728
_diffrn_reflns_theta_full 20.00
_diffrn_reflns_theta_max 20.00
_diffrn_reflns_theta_min 1.54
_exptl_absorpt_coefficient_mu 14.012
_exptl_crystal_colour light_yellow
_exptl_crystal_density_diffrn 2.276
_exptl_crystal_density_method 'not measured'
_exptl_crystal_description octahedral
_exptl_crystal_F_000 14662
_refine_diff_density_max 1.412
_refine_diff_density_min -0.715
_refine_diff_density_rms 0.290
_refine_ls_extinction_coef 0.0000194(17)
_refine_ls_extinction_expression Fc^*^=kFc[1+0.001xFc^2^\l^3^/sin(2\q)]^-1/4^
_refine_ls_extinction_method SHELXL
_refine_ls_goodness_of_fit_ref 1.069
_refine_ls_hydrogen_treatment mixed
_refine_ls_matrix_type full
_refine_ls_number_parameters 133
_refine_ls_number_reflns 2855
_refine_ls_number_restraints 0
_refine_ls_restrained_S_all 1.069
_refine_ls_R_factor_all 0.0839
_refine_ls_R_factor_gt 0.0485
_refine_ls_shift/su_max 0.085
_refine_ls_shift/su_mean 0.005
_refine_ls_structure_factor_coef Fsqd
_refine_ls_weighting_details 'calc w=1/[\s^2^(Fo^2^)+(0.0985P)^2^+959.9697P] where P=(Fo^2^+2Fc^2^)/3'
_refine_ls_weighting_scheme calc
_refine_ls_wR_factor_gt 0.1606
_refine_ls_wR_factor_ref 0.1983
_reflns_number_gt 1868
_reflns_number_total 2855
_reflns_threshold_expression >2sigma(I)
_cod_data_source_file ja102688p_si_002_2.cif
_cod_data_source_block OCF-5-ZnGaSnSe-2-MPR
_cod_original_sg_symbol_H-M 'I 41/a c d'
_cod_original_formula_sum 'C48 H112 N8 Ga14 Se33 Sn2 Zn4'
_cod_database_code 4102794

loop_
_symmetry_equiv_pos_as_xyz
'x, y, z'
'-x+1/2, -y, z+1/2'
'-y+1/4, x+3/4, z+1/4'
'y+1/4, -x+1/4, z+3/4'
'-x+1/2, y, -z'
'x, -y, -z+1/2'
'y+1/4, x+3/4, -z+3/4'
'-y+1/4, -x+1/4, -z+1/4'
'x+1/2, y+1/2, z+1/2'
'-x+1, -y+1/2, z+1'
'-y+3/4, x+5/4, z+3/4'
'y+3/4, -x+3/4, z+5/4'
'-x+1, y+1/2, -z+1/2'
'x+1/2, -y+1/2, -z+1'
'y+3/4, x+5/4, -z+5/4'
'-y+3/4, -x+3/4, -z+3/4'
'-x, -y, -z'
'x-1/2, y, -z-1/2'
'y-1/4, -x-3/4, -z-1/4'
'-y-1/4, x-1/4, -z-3/4'
'x-1/2, -y, z'
'-x, y, z-1/2'
'-y-1/4, -x-3/4, z-3/4'
'y-1/4, x-1/4, z-1/4'
'-x+1/2, -y+1/2, -z+1/2'
'x, y+1/2, -z'
'y+1/4, -x-1/4, -z+1/4'
'-y+1/4, x+1/4, -z-1/4'
'x, -y+1/2, z+1/2'
'-x+1/2, y+1/2, z'
'-y+1/4, -x-1/4, z-1/4'
'y+1/4, x+1/4, z+1/4'

loop_
_atom_site_label
_atom_site_type_symbol
_atom_site_fract_x
_atom_site_fract_y
_atom_site_fract_z
_atom_site_U_iso_or_equiv
_atom_site_adp_type
_atom_site_occupancy
_atom_site_symmetry_multiplicity
_atom_site_calc_flag
_atom_site_refinement_flags
Ga1 Ga 0.68706(4) 0.10643(4) 0.02904(2) 0.0422(3) Uani 0.50 1 d P
Sn1 Sn 0.68706(4) 0.10643(4) 0.02904(2) 0.0422(3) Uani 0.50 1 d P
Ga2 Ga 0.67599(4) 0.21533(4) 0.09303(2) 0.0369(3) Uani 1 1 d .
Ga3 Ga 0.57644(4) 0.08851(4) 0.09279(2) 0.0360(3) Uani 1 1 d .
Ga4 Ga 0.56290(4) 0.20134(4) 0.02678(3) 0.0370(3) Uani 1 1 d .
Zn5 Zn 0.56411(4) 0.19968(4) 0.15813(3) 0.0342(3) Uani 1 1 d .
Se1 Se 0.7500 0.04505(6) 0.0000 0.0482(5) Uani 1 2 d S
Se2 Se 0.74379(4) 0.16866(4) 0.06171(3) 0.0468(3) Uani 1 1 d .
Se3 Se 0.63761(4) 0.03554(4) 0.06031(3) 0.0482(3) Uani 1 1 d .
Se4 Se 0.62564(4) 0.15523(4) -0.00827(2) 0.0478(3) Uani 1 1 d .
Se5 Se 0.63118(4) 0.14774(4) 0.12693(2) 0.0369(3) Uani 0.995(2) 1 d P
Se6 Se 0.52822(4) 0.02291(4) 0.12477(3) 0.0448(3) Uani 1 1 d .
Se7 Se 0.61667(4) 0.26756(4) 0.05738(2) 0.0370(3) Uani 1 1 d .
Se8 Se 0.51177(4) 0.13371(4) 0.05745(2) 0.0380(3) Uani 1 1 d .
Se9 Se 0.5000 0.2500 -0.00694(3) 0.0436(5) Uani 1 2 d S
Se10 Se 0.5000 0.2500 0.1250 0.0336(5) Uani 1 4 d S
C1 C 0.7500 0.2735(11) 0.0000 0.154(10) Uiso 1 2 d S
C2 C 0.8079(17) 0.3037(18) 0.0292(11) 0.42(3) Uiso 1 1 d .
C3 C 0.8677(15) 0.2877(14) 0.0659(9) 0.331(18) Uiso 1 1 d .

loop_
_atom_site_aniso_label
_atom_site_aniso_U_11
_atom_site_aniso_U_22
_atom_site_aniso_U_33
_atom_site_aniso_U_23
_atom_site_aniso_U_13
_atom_site_aniso_U_12
Ga1 0.0436(5) 0.0393(5) 0.0437(5) -0.0041(5) 0.0099(5) -0.0003(4)
Sn1 0.0436(5) 0.0393(5) 0.0437(5) -0.0041(5) 0.0099(5) -0.0003(4)
Ga2 0.0332(6) 0.0395(6) 0.0379(7) -0.0063(5) 0.0057(5) 0.0000(5)
Ga3 0.0387(6) 0.0341(6) 0.0353(6) -0.0021(5) 0.0081(5) -0.0004(5)
Ga4 0.0403(6) 0.0402(7) 0.0306(6) -0.0021(5) 0.0050(5) -0.0011(5)
Zn5 0.0358(6) 0.0333(6) 0.0335(7) -0.0016(6) 0.0016(5) 0.0002(5)
Se1 0.0570(9) 0.0328(8) 0.0549(10) 0.000 0.0170(9) 0.000
Se2 0.0365(6) 0.0525(7) 0.0515(7) -0.0119(6) 0.0119(6) 0.0009(5)
Se3 0.0529(6) 0.0374(6) 0.0542(7) -0.0034(5) 0.0200(6) 0.0001(5)
Se4 0.0525(7) 0.0539(7) 0.0371(6) -0.0049(6) 0.0114(5) 0.0063(6)
Se5 0.0368(6) 0.0371(6) 0.0368(6) -0.0014(5) 0.0033(5) 0.0020(5)
Se6 0.0495(6) 0.0336(6) 0.0513(6) 0.0026(5) 0.0144(6) 0.0021(5)
Se7 0.0380(6) 0.0386(6) 0.0344(6) -0.0030(5) 0.0041(5) -0.0033(5)
Se8 0.0405(6) 0.0367(6) 0.0367(6) -0.0019(5) 0.0024(5) -0.0013(5)
Se9 0.0501(9) 0.0501(9) 0.0305(8) 0.000 0.000 0.0018(8)
Se10 0.0338(7) 0.0338(7) 0.0332(11) 0.000 0.000 0.000

loop_
_atom_type_symbol
_atom_type_description
_atom_type_scat_dispersion_real
_atom_type_scat_dispersion_imag
_atom_type_scat_source
Ga Ga 0.2307 1.6083 'International Tables Vol C Tables 4.2.6.8 and 6.1.1.4'
Se Se -0.0929 2.2259 'International Tables Vol C Tables 4.2.6.8 and 6.1.1.4'
Zn Zn 0.2839 1.4301 'International Tables Vol C Tables 4.2.6.8 and 6.1.1.4'
Sn Sn -0.6537 1.4246 'International Tables Vol C Tables 4.2.6.8 and 6.1.1.4'
C C 0.0033 0.0016 'International Tables Vol C Tables 4.2.6.8 and 6.1.1.4'

loop_
_geom_angle_atom_site_label_1
_geom_angle_atom_site_label_2
_geom_angle_atom_site_label_3
_geom_angle
_geom_angle_site_symmetry_1
_geom_angle_site_symmetry_3
Se1 Ga1 Se2 107.58(4) . .
Se1 Ga1 Se4 110.43(4) . .
Se2 Ga1 Se4 113.52(5) . .
Se1 Ga1 Se3 98.32(5) . .
Se2 Ga1 Se3 113.54(5) . .
Se4 Ga1 Se3 112.28(5) . .
Se6 Ga2 Se2 104.97(5) 20_656 .
Se6 Ga2 Se5 109.26(5) 20_656 .
Se2 Ga2 Se5 108.17(5) . .
Se6 Ga2 Se7 108.93(5) 20_656 .
Se2 Ga2 Se7 108.22(5) . .
Se5 Ga2 Se7 116.66(5) . .
Se6 Ga3 Se3 105.54(5) . .
Se6 Ga3 Se8 109.28(5) . .
Se3 Ga3 Se8 107.06(5) . .
Se6 Ga3 Se5 109.17(5) . .
Se3 Ga3 Se5 108.48(5) . .
Se8 Ga3 Se5 116.72(5) . .
Se9 Ga4 Se4 105.63(5) . .
Se9 Ga4 Se8 108.83(5) . .
Se4 Ga4 Se8 109.66(5) . .
Se9 Ga4 Se7 109.23(5) . .
Se4 Ga4 Se7 107.05(5) . .
Se8 Ga4 Se7 115.94(5) . .
Se10 Zn5 Se5 112.24(5) . .
Se10 Zn5 Se8 111.34(5) . 20_656
Se5 Zn5 Se8 106.98(5) . 20_656
Se10 Zn5 Se7 112.19(5) . 27_565
Se5 Zn5 Se7 106.73(5) . 27_565
Se8 Zn5 Se7 107.02(5) 20_656 27_565
Ga1 Se1 Sn1 105.44(7) . 5_655
Ga1 Se1 Ga1 105.44(7) . 5_655
Sn1 Se1 Ga1 0.00(6) 5_655 5_655
Ga2 Se2 Ga1 102.35(5) . .
Ga3 Se3 Ga1 103.39(5) . .
Ga4 Se4 Ga1 102.43(5) . .
Ga3 Se5 Ga2 107.24(5) . .
Ga3 Se5 Zn5 105.03(5) . .
Ga2 Se5 Zn5 105.42(5) . .
Ga2 Se6 Ga3 106.67(5) 27_565 .
Ga2 Se7 Ga4 107.41(5) . .
Ga2 Se7 Zn5 105.26(5) . 20_656
Ga4 Se7 Zn5 105.43(5) . 20_656
Ga3 Se8 Ga4 107.54(5) . .
Ga3 Se8 Zn5 105.61(5) . 27_565
Ga4 Se8 Zn5 106.28(5) . 27_565
Ga4 Se9 Ga4 107.30(7) . 10_554
Zn5 Se10 Zn5 109.41(3) 27_565 .
Zn5 Se10 Zn5 109.41(3) 27_565 10_554
Zn5 Se10 Zn5 109.60(5) . 10_554
Zn5 Se10 Zn5 109.60(5) 27_565 20_656
Zn5 Se10 Zn5 109.41(3) . 20_656
Zn5 Se10 Zn5 109.41(3) 10_554 20_656
C2 C1 C2 137(3) . 5_655

loop_
_geom_bond_atom_site_label_1
_geom_bond_atom_site_label_2
_geom_bond_distance
_geom_bond_site_symmetry_2
Ga1 Se1 2.4481(12) .
Ga1 Se2 2.4526(14) .
Ga1 Se4 2.4576(14) .
Ga1 Se3 2.4657(14) .
Ga2 Se6 2.3780(15) 20_656
Ga2 Se2 2.3831(15) .
Ga2 Se5 2.4202(14) .
Ga2 Se7 2.4250(14) .
Ga3 Se6 2.3804(15) .
Ga3 Se3 2.3826(15) .
Ga3 Se8 2.4144(14) .
Ga3 Se5 2.4177(14) .
Ga4 Se9 2.3853(13) .
Ga4 Se4 2.3872(15) .
Ga4 Se8 2.4184(14) .
Ga4 Se7 2.4275(14) .
Zn5 Se10 2.4096(11) .
Zn5 Se5 2.4313(14) .
Zn5 Se8 2.4335(14) 20_656
Zn5 Se7 2.4344(14) 27_565
Se1 Sn1 2.4481(12) 5_655
Se1 Ga1 2.4481(12) 5_655
Se6 Ga2 2.3780(15) 27_565
Se7 Zn5 2.4344(14) 20_656
Se8 Zn5 2.4335(14) 27_565
Se9 Ga4 2.3853(13) 10_554
Se10 Zn5 2.4096(11) 27_565
Se10 Zn5 2.4096(11) 10_554
Se10 Zn5 2.4096(11) 20_656
C1 C2 2.00(4) .
C1 C2 2.00(4) 5_655
